data_2012204
loop_
_publ_author_name
'Johansson, Maria H.'
'Oskarsson, \%Ake'
'L\"ovqvist, Karin'
'Kiriakidou, Fotini'
'Kapoor, Pramesh'

_publ_section_title
;
 <i>Cis</i>- and <i>trans</i>-influences in [PtCl~2~(SPh~2~)~2~]
;
_journal_issue 9
_journal_name_full 'Acta Crystallographica Section C'
_journal_page_first 1053
_journal_page_last 1055
_journal_paper_doi 10.1107/S010827010100960X
_journal_volume 57
_journal_year 2001
_chemical_formula_iupac '[PtCl2 (C12 H10 S)2 ]'
_chemical_formula_moiety 'C24 H20 Cl2 Pt S2'
_chemical_formula_sum 'C24 H20 Cl2 Pt S2'
_chemical_formula_weight 638.51
_chemical_name_systematic
;
 trans-dichlorobis(diphenylsulfide)platinum(II)
;
_space_group_IT_number 14
_symmetry_cell_setting monoclinic
_symmetry_space_group_name_Hall '-P 2ybc'
_symmetry_space_group_name_H-M 'P 1 21/c 1'
_audit_creation_method SHELXL-97
_cell_angle_alpha 90.00
_cell_angle_beta 97.99(3)
_cell_angle_gamma 90.00
_cell_formula_units_Z 2
_cell_length_a 5.8742(12)
_cell_length_b 16.980(3)
_cell_length_c 11.733(2)
_cell_measurement_reflns_used 5997
_cell_measurement_temperature 293(2)
_cell_measurement_theta_max 30
_cell_measurement_theta_min 2
_cell_volume 1158.9(4)
_computing_cell_refinement 'SAINT (Bruker, 1995)'
_computing_data_collection 'SMART (Bruker, 1995)'
_computing_data_reduction SAINT
_computing_molecular_graphics 'Diamond (Brandenburg, 2000)'
_computing_publication_material SHELXL97
_computing_structure_refinement 'SHELXL97 (Sheldrick, 1997)'
_computing_structure_solution 'SHELXS97 (Sheldrick, 1997)'
_diffrn_ambient_temperature 293(2)
_diffrn_detector_area_resol_mean 512
_diffrn_measured_fraction_theta_full .903
_diffrn_measured_fraction_theta_max .903
_diffrn_measurement_device_type 'Bruker SMART CCD'
_diffrn_measurement_method '\w scans'
_diffrn_radiation_monochromator graphite
_diffrn_radiation_source 'rotating anode'
_diffrn_radiation_type MoK\a
_diffrn_radiation_wavelength .71073
_diffrn_reflns_av_R_equivalents .0459
_diffrn_reflns_av_sigmaI/netI .0340
_diffrn_reflns_limit_h_max 8
_diffrn_reflns_limit_h_min -6
_diffrn_reflns_limit_k_max 21
_diffrn_reflns_limit_k_min -24
_diffrn_reflns_limit_l_max 17
_diffrn_reflns_limit_l_min -17
_diffrn_reflns_number 9455
_diffrn_reflns_theta_full 31.80
_diffrn_reflns_theta_max 31.80
_diffrn_reflns_theta_min 2.12
_exptl_absorpt_coefficient_mu 6.473
_exptl_absorpt_correction_T_max .383
_exptl_absorpt_correction_T_min .177
_exptl_absorpt_correction_type empirical
_exptl_absorpt_process_details '(SADABS; Sheldrick, 1996)'
_exptl_crystal_colour orange
_exptl_crystal_density_diffrn 1.830
_exptl_crystal_density_method 'not measured'
_exptl_crystal_description plate
_exptl_crystal_F_000 616
_exptl_crystal_size_max .35
_exptl_crystal_size_mid .19
_exptl_crystal_size_min .08
_refine_diff_density_max 1.272
_refine_diff_density_min -2.072
_refine_ls_extinction_method none
_refine_ls_goodness_of_fit_ref 1.086
_refine_ls_hydrogen_treatment constr
_refine_ls_matrix_type full
_refine_ls_number_parameters 133
_refine_ls_number_reflns 3583
_refine_ls_number_restraints 0
_refine_ls_restrained_S_all 1.086
_refine_ls_R_factor_all .0490
_refine_ls_R_factor_gt .0361
_refine_ls_shift/su_max <0.001
_refine_ls_shift/su_mean .000
_refine_ls_structure_factor_coef Fsqd
_refine_ls_weighting_details 'calc w=1/[\s^2^(Fo^2^)+(0.0424P)^2^+2.6752P] where P=(Fo^2^+2Fc^2^)/3'
_refine_ls_weighting_scheme calc
_refine_ls_wR_factor_ref .0997
_reflns_number_gt 2811
_reflns_number_total 3583
_reflns_threshold_expression I>2\s(I)
_cod_data_source_file gd1157.cif
_cod_data_source_block II
_cod_depositor_comments
;
The following automatic conversions were performed:
'_symmetry_cell_setting' value 'Monoclinic' changed to 'monoclinic'
according to '/home/saulius/struct/CIF-dictionaries/cif_core.dic'
dictionary named 'cif_core.dic' version 2.4.1 from
2010-06-29.

'_geom_bond_publ_flag' value 'Yes' changed to 'yes' according
to '/home/saulius/struct/CIF-dictionaries/cif_core.dic' dictionary named
'cif_core.dic' version 2.4.1 from 2010-06-29 (4 times).

Automatic conversion script
Id: cif_fix_enum 1527 2010-12-29 10:47:43Z saulius 

The following automatic conversions were performed:

'_symmetry_cell_setting' value 'Monoclinic' changed to 'monoclinic'
according to /home/saulius/struct/CIF-dictionaries/cif_core.dic
dictionary named 'cif_core.dic' version 2.4.1 from
2010-06-29.

'_geom_bond_publ_flag' value 'Yes' changed to 'yes'
according to /home/saulius/struct/CIF-dictionaries/cif_core.dic
dictionary named 'cif_core.dic' version 2.4.1 from 2010-06-29 (4
times).

'_geom_angle_publ_flag' value 'Yes' changed to 'yes'
according to /home/saulius/struct/CIF-dictionaries/cif_core.dic
dictionary named 'cif_core.dic' version 2.4.1 from 2010-06-29 (9
times).

Automatic conversion script
Id: cif_fix_values 1715 2011-07-08 13:25:40Z adriana 
;
_cod_original_sg_symbol_H-M 'P 21/c'
_cod_database_code 2012204
_cod_database_fobs_code 2012204

loop_
_symmetry_equiv_pos_as_xyz
'x, y, z'
'-x, y+1/2, -z+1/2'
'-x, -y, -z'
'x, -y-1/2, z-1/2'

loop_
_atom_site_label
_atom_site_fract_x
_atom_site_fract_y
_atom_site_fract_z
_atom_site_U_iso_or_equiv
_atom_site_adp_type
_atom_site_calc_flag
_atom_site_refinement_flags
_atom_site_occupancy
_atom_site_disorder_assembly
_atom_site_disorder_group
_atom_site_type_symbol
Pt1 .0000 .0000 .0000 .03365(8) Uani d S 1 . . Pt
Cl1 -.2106(4) .11045(12) -.05019(13) .1001(8) Uani d . 1 . . Cl
S1 -.0252(2) .03810(7) .18596(9) .0380(2) Uani d . 1 . . S
C111 .1725(8) .1171(3) .2199(4) .0392(9) Uani d . 1 . . C
C112 .3608(9) .1281(3) .1619(5) .0471(11) Uani d . 1 . . C
H112 .3874 .0941 .1031 .056 Uiso calc R 1 . . H
C113 .5071(10) .1900(3) .1930(6) .0575(14) Uani d . 1 . . C
H113 .6328 .1981 .1543 .069 Uiso calc R 1 . . H
C114 .4695(12) .2400(3) .2808(6) .0632(16) Uani d . 1 . . C
H114 .5702 .2815 .3012 .076 Uiso calc R 1 . . H
C115 .2859(13) .2290(4) .3379(5) .0659(18) Uani d . 1 . . C
H115 .2622 .2631 .3972 .079 Uiso calc R 1 . . H
C116 .1337(11) .1676(3) .3086(4) .0515(12) Uani d . 1 . . C
H116 .0078 .1602 .3475 .062 Uiso calc R 1 . . H
C121 .0849(8) -.0357(3) .2877(4) .0390(9) Uani d . 1 . . C
C122 .3030(9) -.0357(4) .3459(5) .0531(12) Uani d . 1 . . C
H122 .4068 .0033 .3319 .064 Uiso calc R 1 . . H
C123 .3689(11) -.0947(4) .4266(5) .0602(15) Uani d . 1 . . C
H123 .5159 -.0943 .4680 .072 Uiso calc R 1 . . H
C124 .2184(12) -.1529(4) .4449(5) .0578(14) Uani d . 1 . . C
H124 .2641 -.1922 .4985 .069 Uiso calc R 1 . . H
C125 .0005(12) -.1542(4) .3853(5) .0620(15) Uani d . 1 . . C
H125 -.1004 -.1947 .3971 .074 Uiso calc R 1 . . H
C126 -.0681(10) -.0942(4) .3066(5) .0558(13) Uani d . 1 . . C
H126 -.2167 -.0937 .2671 .067 Uiso calc R 1 . . H

loop_
_atom_site_aniso_label
_atom_site_aniso_U_11
_atom_site_aniso_U_22
_atom_site_aniso_U_33
_atom_site_aniso_U_12
_atom_site_aniso_U_13
_atom_site_aniso_U_23
Pt1 .03983(13) .03065(12) .02844(12) .00357(9) -.00241(8) .00124(8)
Cl1 .166(2) .0916(13) .0416(7) .0891(14) .0106(10) .0139(8)
S1 .0408(5) .0392(5) .0324(5) .0027(4) .0000(4) -.0001(4)
C111 .050(2) .031(2) .034(2) .0034(18) -.0016(18) -.0048(16)
C112 .049(3) .041(2) .050(3) -.001(2) .003(2) -.007(2)
C113 .056(3) .046(3) .068(4) -.005(2) .000(3) .002(3)
C114 .076(4) .040(3) .065(3) -.008(3) -.021(3) .000(2)
C115 .100(5) .047(3) .045(3) .005(3) -.010(3) -.016(2)
C116 .067(3) .048(3) .038(2) .008(2) .003(2) -.008(2)
C121 .047(2) .037(2) .031(2) .0009(19) -.0009(17) .0020(17)
C122 .048(3) .052(3) .057(3) -.002(2) -.004(2) .010(3)
C123 .065(4) .060(3) .050(3) .007(3) -.009(3) .009(3)
C124 .082(4) .054(3) .037(3) .010(3) .003(3) .010(2)
C125 .075(4) .062(3) .051(3) -.011(3) .012(3) .015(3)
C126 .058(3) .058(3) .048(3) -.010(3) -.004(2) .012(2)

loop_
_atom_type_symbol
_atom_type_description
_atom_type_scat_dispersion_real
_atom_type_scat_dispersion_imag
_atom_type_scat_source
C C .0033 .0016 'International Tables Vol C Tables 4.2.6.8 and 6.1.1.4'
H H .0000 .0000 'International Tables Vol C Tables 4.2.6.8 and 6.1.1.4'
S S .1246 .1234 'International Tables Vol C Tables 4.2.6.8 and 6.1.1.4'
Cl Cl .1484 .1585 'International Tables Vol C Tables 4.2.6.8 and 6.1.1.4'
Pt Pt -1.7033 8.3905 'International Tables Vol C Tables 4.2.6.8 and 6.1.1.4'

loop_
_geom_angle_atom_site_label_1
_geom_angle_atom_site_label_2
_geom_angle_atom_site_label_3
_geom_angle_site_symmetry_1
_geom_angle_site_symmetry_3
_geom_angle
_geom_angle_publ_flag
Cl1 Pt1 Cl1 . 3 180.0 ?
Cl1 Pt1 S1 . . 84.80(5) yes
Cl1 Pt1 S1 3 . 95.20(5) yes
Cl1 Pt1 S1 . 3 95.20(5) ?
Cl1 Pt1 S1 3 3 84.80(5) ?
S1 Pt1 S1 . 3 180.00(6) ?
Pt1 S1 C111 . . 107.32(16) yes
Pt1 S1 C121 . . 111.79(16) yes
S1 C111 C112 . . 122.0(4) yes
S1 C111 C116 . . 117.5(4) yes
C111 S1 C121 . . 102.4(2) yes
C112 C111 C116 . . 120.6(5) ?
C113 C112 C111 . . 118.9(5) ?
C112 C113 C114 . . 120.7(6) ?
C115 C114 C113 . . 120.4(6) ?
C114 C115 C116 . . 120.6(6) ?
C115 C116 C111 . . 118.8(6) ?
C122 C121 C126 . . 120.4(5) ?
S1 C121 C122 . . 124.2(4) yes
S1 C121 C126 . . 115.4(4) yes
C121 C122 C123 . . 119.5(5) ?
C124 C123 C122 . . 120.2(6) ?
C123 C124 C125 . . 120.8(5) ?
C124 C125 C126 . . 119.2(6) ?
C121 C126 C125 . . 119.9(5) ?
C111 C112 H112 . . 120.51 ?
C113 C112 H112 . . 120.51 ?
C112 C113 H113 . . 119.47 ?
C114 C113 H113 . . 119.47 ?
C113 C114 H114 . . 120.15 ?
C115 C114 H114 . . 120.15 ?
C114 C115 H115 . . 119.41 ?
C116 C115 H115 . . 119.41 ?
C115 C116 H116 . . 120.81 ?
C111 C116 H116 . . 120.81 ?
C121 C122 H122 . . 121.22 ?
C123 C122 H122 . . 121.22 ?
C122 C123 H123 . . 119.04 ?
C124 C123 H123 . . 119.04 ?
C123 C124 H124 . . 120.56 ?
C125 C124 H124 . . 120.56 ?
C124 C125 H125 . . 119.17 ?
C126 C125 H125 . . 119.17 ?
C125 C126 H126 . . 121.39 ?
C121 C126 H126 . . 121.39 ?

loop_
_geom_bond_atom_site_label_1
_geom_bond_atom_site_label_2
_geom_bond_site_symmetry_2
_geom_bond_distance
_geom_bond_publ_flag
Pt1 Cl1 . 2.2786(15) yes
Pt1 Cl1 3 2.2786(15) ?
Pt1 S1 . 2.3002(12) yes
Pt1 S1 3 2.3002(12) ?
S1 C111 . 1.783(5) yes
S1 C121 . 1.789(5) yes
C111 C112 . 1.389(7) ?
C111 C116 . 1.391(6) ?
C112 C113 . 1.374(7) ?
C113 C114 . 1.376(9) ?
C114 C115 . 1.359(10) ?
C115 C116 . 1.385(9) ?
C121 C122 . 1.365(7) ?
C121 C126 . 1.379(7) ?
C122 C123 . 1.395(8) ?
C123 C124 . 1.363(9) ?
C124 C125 . 1.371(9) ?
C125 C126 . 1.396(8) ?
C112 H112 . .93 ?
C113 H113 . .93 ?
C114 H114 . .93 ?
C115 H115 . .93 ?
C116 H116 . .93 ?
C122 H122 . .93 ?
C123 H123 . .93 ?
C124 H124 . .93 ?
C125 H125 . .93 ?
C126 H126 . .93 ?

loop_
_geom_torsion_atom_site_label_1
_geom_torsion_atom_site_label_2
_geom_torsion_atom_site_label_3
_geom_torsion_atom_site_label_4
_geom_torsion
_geom_torsion_publ_flag
Cl1 Pt1 S1 C111 -76.55(18) yes
Cl1 Pt1 S1 C121 171.97(19) yes
Pt1 S1 C111 C112 -23.1(4) yes
Pt1 S1 C111 C116 157.8(4) ?
Pt1 S1 C121 C122 96.5(5) yes
Pt1 S1 C121 C126 -84.5(4) ?
